data_7705434
loop_
_publ_author_name
'Zhang, Chengcheng'
'Ma, Xiufang'
'Cen, Peipei'
'Jin, Xiaoyong'
'Yang, Jinhui'
'Zhang, Yi-Quan'
'Ferrando-Soria, Jes\'us'
'Pardo, Emilio'
'Liu, Xiangyu'

_publ_section_title
;
 A series of lanthanide(III) metal-organic frameworks derived from a
 pyridyl-dicarboxylate ligand: single-molecule magnet behaviour and
 luminescence properties.
;
_journal_issue 40
_journal_name_full 'Dalton transactions (Cambridge, England : 2003)'
_journal_page_first 14123
_journal_page_last 14132
_journal_paper_doi 10.1039/d0dt02736g
_journal_volume 49
_journal_year 2020
_chemical_formula_sum 'C65 H38 Dy3 N5 O21'
_chemical_formula_weight 1712.50
_space_group_crystal_system monoclinic
_space_group_IT_number 11
_space_group_name_Hall '-P 2yb'
_space_group_name_H-M_alt 'P 1 21/m 1'
_atom_sites_solution_hydrogens mixed
_audit_creation_method SHELXL-2018/1
_audit_update_record
;
2019-10-28 deposited with the CCDC.	2020-09-15 downloaded from the CCDC.
;
_cell_angle_alpha 90
_cell_angle_beta 101.261(6)
_cell_angle_gamma 90
_cell_formula_units_Z 2
_cell_length_a 11.4564(8)
_cell_length_b 27.544(2)
_cell_length_c 11.5369(7)
_cell_measurement_reflns_used 5489
_cell_measurement_temperature 100(2)
_cell_measurement_theta_max 27.5470
_cell_measurement_theta_min 2.7140
_cell_volume 3570.4(4)
_computing_structure_refinement 'SHELXL-2018/1 (Sheldrick, 2018)'
_diffrn_ambient_temperature 100(2)
_diffrn_measured_fraction_theta_full 0.999
_diffrn_measured_fraction_theta_max 0.999
_diffrn_measurement_device_type 'SuperNova, Dual, Cu at zero, AtlasS2'
_diffrn_measurement_method '\w scans'
_diffrn_radiation_type MoK\a
_diffrn_radiation_wavelength 0.71073
_diffrn_reflns_av_R_equivalents 0.0713
_diffrn_reflns_av_unetI/netI 0.0869
_diffrn_reflns_Laue_measured_fraction_full 0.999
_diffrn_reflns_Laue_measured_fraction_max 0.999
_diffrn_reflns_limit_h_max 11
_diffrn_reflns_limit_h_min -13
_diffrn_reflns_limit_k_max 31
_diffrn_reflns_limit_k_min -33
_diffrn_reflns_limit_l_max 13
_diffrn_reflns_limit_l_min -13
_diffrn_reflns_number 23110
_diffrn_reflns_point_group_measured_fraction_full 0.999
_diffrn_reflns_point_group_measured_fraction_max 0.999
_diffrn_reflns_theta_full 25.242
_diffrn_reflns_theta_max 25.348
_diffrn_reflns_theta_min 1.957
_exptl_absorpt_coefficient_mu 3.179
_exptl_absorpt_correction_type multi-scan
_exptl_absorpt_process_details sadabs
_exptl_crystal_colour colorless
_exptl_crystal_density_diffrn 1.593
_exptl_crystal_description strip
_exptl_crystal_F_000 1658
_exptl_crystal_size_max 0.160
_exptl_crystal_size_mid 0.060
_exptl_crystal_size_min 0.050
_exptl_transmission_factor_max 0.853
_exptl_transmission_factor_min 0.795
_refine_diff_density_max 2.822
_refine_diff_density_min -5.681
_refine_diff_density_rms 0.259
_refine_ls_extinction_method none
_refine_ls_goodness_of_fit_ref 1.192
_refine_ls_hydrogen_treatment constr
_refine_ls_matrix_type full
_refine_ls_number_parameters 560
_refine_ls_number_reflns 6688
_refine_ls_number_restraints 441
_refine_ls_restrained_S_all 1.159
_refine_ls_R_factor_all 0.1159
_refine_ls_R_factor_gt 0.1016
_refine_ls_shift/su_max 0.001
_refine_ls_shift/su_mean 0.000
_refine_ls_structure_factor_coef Fsqd
_refine_ls_weighting_details 'w=1/[\s^2^(Fo^2^)+(0.0502P)^2^+131.1900P] where P=(Fo^2^+2Fc^2^)/3'
_refine_ls_weighting_scheme calc
_refine_ls_wR_factor_gt 0.2222
_refine_ls_wR_factor_ref 0.2296
_reflns_Friedel_coverage 0.000
_reflns_number_gt 5630
_reflns_number_total 6688
_reflns_threshold_expression 'I > 2\s(I)'
_cod_data_source_file d0dt02736g16.cif
_cod_data_source_block p21m_a_sq
_cod_depositor_comments 'Adding full bibliography for 7705434--7705437.cif.'
_cod_original_sg_symbol_H-M 'P 21/m'
_cod_database_code 7705434
_shelx_shelxl_version_number 2018/1
_shelx_space_group_comment
;
The symmetry employed for this shelxl refinement is uniquely defined
by the following loop, which should always be used as a source of
symmetry information in preference to the above space-group names.
They are only intended as comments.
;
_shelx_estimated_absorpt_t_min 0.630
_shelx_estimated_absorpt_t_max 0.857

loop_
_space_group_symop_operation_xyz
'x, y, z'
'-x, y+1/2, -z'
'-x, -y, -z'
'x, -y-1/2, z'

loop_
_atom_site_label
_atom_site_type_symbol
_atom_site_fract_x
_atom_site_fract_y
_atom_site_fract_z
_atom_site_U_iso_or_equiv
_atom_site_adp_type
_atom_site_occupancy
_atom_site_site_symmetry_order
_atom_site_calc_flag
_atom_site_refinement_flags_posn
_atom_site_refinement_flags_adp
_atom_site_refinement_flags_occupancy
_atom_site_disorder_assembly
_atom_site_disorder_group
Dy1 Dy 0.77132(9) 0.750000 0.82215(8) 0.0237(3) Uani 1 2 d S T P A .
Dy2 Dy 0.59272(7) 0.62642(3) 0.87195(6) 0.0265(2) Uani 1 1 d . . . . .
O1 O 0.7162(11) 0.7002(4) 0.6565(9) 0.039(3) Uani 1 1 d . . . . .
O2 O 0.6175(10) 0.6317(4) 0.6780(9) 0.029(2) Uani 1 1 d . . . . .
O3 O 0.6348(17) 0.6662(6) 0.0593(12) 0.074(5) Uani 1 1 d . . . . .
O4 O 0.6466(11) 0.5874(5) 0.0691(10) 0.046(3) Uani 1 1 d . . . . .
O6 O -0.0243(15) 0.750000 0.9255(15) 0.047(5) Uani 1 2 d S T P . .
O7 O -0.0600(16) 0.750000 0.7353(15) 0.075(8) Uani 1 2 d S T P . .
O8 O 0.3804(11) 0.6305(5) 0.7667(12) 0.054(4) Uani 1 1 d . . . . .
O9 O 0.4198(12) 0.6212(6) 0.9551(13) 0.063(4) Uani 1 1 d . U . . .
O10 O -0.2141(10) 0.5873(4) 0.8808(10) 0.037(3) Uani 1 1 d . . . . .
O11 O -0.2042(10) 0.6667(4) 0.8884(9) 0.035(3) Uani 1 1 d . . . . .
O12 O 0.7546(12) 0.750000 1.0265(12) 0.028(3) Uani 1 2 d S T P . .
H12B H 0.697950 0.730720 1.028789 0.034 Uiso 1 1 d R U . . .
N1 N 0.4589(12) 0.4574(5) 0.1990(11) 0.030(3) Uani 1 1 d . . . . .
C1 C 0.6645(15) 0.6611(7) 0.6208(14) 0.038(4) Uani 1 1 d . . . . .
C2 C 0.6574(17) 0.6501(7) 0.4919(15) 0.041(4) Uani 1 1 d . . . . .
C3 C 0.705(2) 0.6827(9) 0.422(2) 0.071(6) Uani 1 1 d . U . . .
H3 H 0.744111 0.711179 0.456353 0.085 Uiso 1 1 calc R U . . .
C4 C 0.696(2) 0.6741(9) 0.301(2) 0.067(6) Uani 1 1 d . U . . .
H4 H 0.726341 0.697460 0.253300 0.080 Uiso 1 1 calc R U . . .
C5 C 0.6449(18) 0.6322(7) 0.2497(15) 0.048(5) Uani 1 1 d . . . . .
C6 C 0.6000(14) 0.5978(7) 0.3184(14) 0.035(4) Uani 1 1 d . . . . .
C7 C 0.6068(15) 0.6078(6) 0.4386(14) 0.034(4) Uani 1 1 d . . . . .
H7 H 0.575567 0.584709 0.485672 0.041 Uiso 1 1 calc R U . . .
C8 C 0.6432(18) 0.6274(8) 0.1182(14) 0.046(5) Uani 1 1 d . . . . .
C9 C 0.5474(15) 0.5502(6) 0.2763(13) 0.031(4) Uani 1 1 d . . . . .
C10 C 0.5822(17) 0.5085(7) 0.3427(16) 0.044(4) Uani 1 1 d . . . . .
H10 H 0.636904 0.510591 0.415875 0.053 Uiso 1 1 calc R U . . .
C11 C 0.5371(15) 0.4648(6) 0.3017(14) 0.034(4) Uani 1 1 d . . . . .
H11 H 0.562631 0.437133 0.348924 0.041 Uiso 1 1 calc R U . . .
C12 C 0.4266(13) 0.4980(6) 0.1376(14) 0.030(4) Uani 1 1 d . . . . .
H12 H 0.372717 0.494630 0.064125 0.036 Uiso 1 1 calc R U . . .
C13 C 0.4639(14) 0.5433(6) 0.1709(13) 0.031(4) Uani 1 1 d . . . . .
H13 H 0.433824 0.570415 0.123319 0.037 Uiso 1 1 calc R U . . .
C14 C 0.5163(19) 0.750000 0.8308(17) 0.024(4) Uani 1 2 d S TU P A .
C15 C 0.3837(13) 0.750000 0.8228(16) 0.028(5) Uani 1 2 d DS T P . .
C18 C 0.1438(13) 0.750000 0.8298(17) 0.035(6) Uani 1 2 d DS T P . .
C21 C 0.0133(19) 0.750000 0.8309(18) 0.027(5) Uani 1 2 d S T P . .
O5 O 0.5703(9) 0.7103(4) 0.8288(8) 0.030(2) Uani 1 1 d . . . . .
C16 C 0.3452(15) 0.7639(5) 0.9238(15) 0.028(6) Uani 0.5 1 d D U P A -1
H16 H 0.401668 0.773887 0.991268 0.033 Uiso 0.5 1 calc R U P A -1
C17 C 0.2261(15) 0.7635(6) 0.9281(15) 0.027(6) Uani 0.5 1 d D U P A -1
H17 H 0.200678 0.772428 0.998761 0.032 Uiso 0.5 1 calc R U P A -1
C19 C 0.1817(17) 0.7343(8) 0.7294(17) 0.045(6) Uani 0.5 1 d D U P A -1
H19 H 0.125444 0.723061 0.663215 0.054 Uiso 0.5 1 calc R U P A -1
C20 C 0.3013(17) 0.7351(7) 0.7253(16) 0.047(5) Uani 0.5 1 d D U P A -1
C23 C 0.413(2) 0.7444(9) 0.559(2) 0.058(5) Uani 0.5 1 d G U P A -1
H23 H 0.448107 0.772491 0.599136 0.069 Uiso 0.5 1 calc R U P A -1
C24 C 0.437(2) 0.7323(9) 0.449(2) 0.059(5) Uani 0.5 1 d G U P A -1
H24 H 0.488413 0.752128 0.413989 0.071 Uiso 0.5 1 calc R U P A -1
N3 N 0.385(2) 0.6912(9) 0.3902(17) 0.063(5) Uani 0.5 1 d G U P A -1
H3A H 0.400509 0.683586 0.320535 0.075 Uiso 0.5 1 calc R U P A -1
C25 C 0.310(2) 0.6623(8) 0.441(2) 0.062(5) Uani 0.5 1 d G U P A -1
H25 H 0.274709 0.634189 0.401148 0.074 Uiso 0.5 1 calc R U P A -1
C26 C 0.286(2) 0.6744(9) 0.551(2) 0.058(5) Uani 0.5 1 d G U P A -1
H26 H 0.234402 0.654552 0.586294 0.070 Uiso 0.5 1 calc R U P A -1
C27 C 0.337(2) 0.7154(10) 0.6101(17) 0.054(4) Uani 0.5 1 d G U P A -1
C28 C 0.3459(14) 0.6249(6) 0.8618(19) 0.041(5) Uani 1 1 d . . . . .
C29 C 0.2151(11) 0.6227(7) 0.8673(14) 0.050(5) Uani 1 1 d D . . . .
C32 C -0.0220(10) 0.6238(6) 0.8845(12) 0.039(4) Uani 1 1 d D . . . .
C35 C -0.1517(11) 0.6253(6) 0.8858(12) 0.023(3) Uani 1 1 d . . . . .
C30 C 0.1292(14) 0.6357(12) 0.7697(16) 0.041(5) Uani 0.564(10) 1 d D U P B 1
H30 H 0.151648 0.643681 0.697030 0.049 Uiso 0.564(10) 1 calc R U P B 1
C31 C 0.0111(14) 0.6369(12) 0.7793(16) 0.042(5) Uani 0.564(10) 1 d D U P B 1
H31 H -0.047865 0.646648 0.713673 0.050 Uiso 0.564(10) 1 calc R U P B 1
C33 C 0.0594(15) 0.5978(11) 0.965(2) 0.045(4) Uani 0.564(10) 1 d D U P B 1
C34 C 0.1779(14) 0.5981(11) 0.957(2) 0.045(4) Uani 0.564(10) 1 d D U P B 1
H34 H 0.234257 0.581196 1.014305 0.054 Uiso 0.564(10) 1 calc R U P B 1
C36 C 0.035(3) 0.5743(14) 1.076(3) 0.049(4) Uani 0.564(10) 1 d . U P B 1
C37 C 0.087(3) 0.5257(14) 1.107(3) 0.054(4) Uani 0.564(10) 1 d . U P B 1
H37 H 0.131316 0.507727 1.060025 0.065 Uiso 0.564(10) 1 calc R U P B 1
C38 C 0.062(3) 0.5102(15) 1.214(3) 0.056(5) Uani 0.564(10) 1 d . U P B 1
H38 H 0.103977 0.481421 1.242623 0.067 Uiso 0.564(10) 1 calc R U P B 1
N2 N -0.011(3) 0.5279(12) 1.287(3) 0.058(4) Uani 0.564(10) 1 d . U P B 1
C39 C -0.057(3) 0.5731(15) 1.243(3) 0.054(4) Uani 0.564(10) 1 d . U P B 1
H39 H -0.106207 0.588886 1.288288 0.065 Uiso 0.564(10) 1 calc R U P B 1
C40 C -0.041(3) 0.5973(16) 1.144(3) 0.052(4) Uani 0.564(10) 1 d . U P B 1
H40 H -0.077822 0.627714 1.122223 0.062 Uiso 0.564(10) 1 calc R U P B 1
C30A C 0.1291(16) 0.6083(16) 0.774(2) 0.043(5) Uani 0.436(10) 1 d D U P B 2
H30A H 0.151277 0.597231 0.703079 0.051 Uiso 0.436(10) 1 calc R U P B 2
C31A C 0.0109(15) 0.6099(16) 0.7814(19) 0.042(5) Uani 0.436(10) 1 d D U P B 2
H31A H -0.048351 0.601207 0.714950 0.050 Uiso 0.436(10) 1 calc R U P B 2
C33A C 0.0634(16) 0.6386(16) 0.9800(19) 0.044(4) Uani 0.436(10) 1 d D U P B 2
C34A C 0.1818(16) 0.6376(15) 0.9712(19) 0.044(4) Uani 0.436(10) 1 d D U P B 2
H34A H 0.241016 0.647085 1.036892 0.053 Uiso 0.436(10) 1 calc R U P B 2
C36A C 0.030(4) 0.6545(18) 1.110(4) 0.049(4) Uani 0.436(10) 1 d . U P B 2
C37A C -0.042(4) 0.630(2) 1.160(4) 0.051(4) Uani 0.436(10) 1 d . U P B 2
H37A H -0.082495 0.602527 1.120313 0.061 Uiso 0.436(10) 1 calc R U P B 2
C38A C -0.062(4) 0.6416(19) 1.268(4) 0.052(4) Uani 0.436(10) 1 d . U P B 2
H38A H -0.111727 0.620768 1.302837 0.063 Uiso 0.436(10) 1 calc R U P B 2
N2A N -0.016(3) 0.6804(16) 1.330(3) 0.055(5) Uani 0.436(10) 1 d . U P B 2
C39A C 0.051(4) 0.7066(19) 1.278(4) 0.054(5) Uani 0.436(10) 1 d . U P B 2
H39A H 0.082827 0.735460 1.316804 0.065 Uiso 0.436(10) 1 calc R U P B 2
C40A C 0.082(4) 0.6958(18) 1.164(4) 0.049(5) Uani 0.436(10) 1 d . U P B 2
H40A H 0.134220 0.715682 1.129589 0.059 Uiso 0.436(10) 1 calc R U P B 2

loop_
_atom_site_aniso_label
_atom_site_aniso_U_11
_atom_site_aniso_U_22
_atom_site_aniso_U_33
_atom_site_aniso_U_23
_atom_site_aniso_U_13
_atom_site_aniso_U_12
Dy1 0.0182(5) 0.0384(6) 0.0141(5) 0.000 0.0025(4) 0.000
Dy2 0.0238(4) 0.0368(5) 0.0194(4) -0.0021(3) 0.0055(3) -0.0029(3)
O1 0.047(7) 0.046(7) 0.019(6) -0.002(5) -0.003(5) -0.028(6)
O2 0.038(6) 0.032(6) 0.018(5) -0.004(4) 0.008(4) -0.008(5)
O3 0.135(15) 0.064(10) 0.030(8) -0.011(7) 0.030(9) -0.047(10)
O4 0.039(7) 0.069(9) 0.031(7) -0.004(6) 0.007(5) 0.015(6)
O6 0.027(10) 0.075(14) 0.041(11) 0.000 0.013(8) 0.000
O7 0.024(10) 0.18(3) 0.017(9) 0.000 0.000(7) 0.000
O8 0.034(7) 0.084(11) 0.047(8) -0.027(7) 0.016(6) -0.007(7)
O9 0.034(6) 0.094(8) 0.060(7) 0.026(6) 0.012(6) 0.006(6)
O10 0.033(7) 0.044(7) 0.039(7) -0.005(5) 0.015(5) -0.007(6)
O11 0.039(7) 0.041(7) 0.022(6) -0.002(5) 0.002(5) 0.003(5)
O12 0.007(7) 0.048(10) 0.030(8) 0.000 0.003(6) 0.000
N1 0.031(8) 0.042(8) 0.019(6) -0.004(6) 0.007(5) -0.005(6)
C1 0.039(10) 0.054(12) 0.023(9) -0.004(8) 0.013(7) -0.008(9)
C2 0.048(11) 0.050(11) 0.025(9) 0.002(8) 0.010(8) -0.017(9)
C3 0.080(10) 0.076(10) 0.058(9) -0.003(8) 0.019(8) -0.026(8)
C4 0.078(10) 0.072(10) 0.051(9) 0.000(8) 0.015(8) -0.030(8)
C5 0.062(13) 0.058(13) 0.024(9) -0.007(8) 0.013(8) -0.036(10)
C6 0.021(8) 0.058(12) 0.026(8) -0.011(8) 0.003(6) -0.009(8)
C7 0.041(10) 0.036(10) 0.027(9) 0.001(7) 0.013(7) -0.005(8)
C8 0.056(12) 0.067(14) 0.016(8) 0.004(9) 0.011(8) -0.021(10)
C9 0.040(10) 0.041(10) 0.016(7) -0.003(7) 0.016(7) -0.002(7)
C10 0.053(12) 0.040(11) 0.040(11) -0.004(8) 0.012(9) -0.003(9)
C11 0.039(10) 0.041(10) 0.021(8) -0.007(7) 0.001(7) -0.004(8)
C12 0.015(8) 0.040(10) 0.035(9) 0.000(7) 0.006(6) -0.001(7)
C13 0.031(9) 0.046(10) 0.016(7) -0.006(7) 0.006(6) 0.000(7)
C14 0.025(8) 0.030(8) 0.012(7) 0.000 -0.009(6) 0.000
C15 0.016(11) 0.029(12) 0.044(14) 0.000 0.014(10) 0.000
C18 0.017(12) 0.031(13) 0.056(16) 0.000 0.009(10) 0.000
C21 0.023(12) 0.040(14) 0.018(11) 0.000 0.000(9) 0.000
O5 0.022(6) 0.051(7) 0.017(5) 0.000(5) 0.003(4) 0.003(5)
C16 0.025(8) 0.030(10) 0.028(8) -0.002(6) 0.002(7) -0.001(6)
C17 0.026(8) 0.029(10) 0.025(8) -0.001(6) 0.005(7) -0.002(6)
C19 0.046(8) 0.046(9) 0.043(8) 0.001(7) 0.007(7) 0.002(7)
C20 0.046(7) 0.049(8) 0.046(7) 0.003(6) 0.008(6) 0.002(6)
C23 0.057(7) 0.065(7) 0.052(7) 0.001(6) 0.013(6) 0.002(6)
C24 0.059(8) 0.066(8) 0.055(7) 0.001(6) 0.015(6) 0.002(6)
N3 0.062(8) 0.068(8) 0.059(7) -0.003(6) 0.014(6) 0.004(6)
C25 0.063(8) 0.064(8) 0.059(7) -0.003(6) 0.014(6) 0.005(6)
C26 0.059(7) 0.060(7) 0.055(7) -0.003(6) 0.011(6) 0.003(6)
C27 0.053(7) 0.058(7) 0.051(6) 0.000(5) 0.011(5) 0.003(6)
C28 0.012(8) 0.036(10) 0.075(14) 0.013(9) 0.006(8) -0.002(7)
C29 0.030(10) 0.044(12) 0.079(15) 0.025(10) 0.023(10) 0.007(8)
C32 0.025(9) 0.048(11) 0.045(11) 0.018(8) 0.006(7) 0.003(8)
C35 0.005(7) 0.049(10) 0.016(7) 0.002(6) 0.001(5) -0.002(7)
C30 0.038(7) 0.042(8) 0.045(7) -0.005(6) 0.013(6) -0.002(6)
C31 0.039(7) 0.044(8) 0.044(7) -0.005(6) 0.011(6) -0.001(6)
C33 0.033(8) 0.056(9) 0.045(8) 0.009(7) 0.006(6) -0.002(8)
C34 0.033(8) 0.055(10) 0.046(9) 0.010(8) 0.006(7) -0.001(9)
C36 0.039(8) 0.063(9) 0.046(8) 0.010(7) 0.008(6) -0.001(7)
C37 0.047(9) 0.065(10) 0.048(9) 0.015(8) 0.004(8) 0.001(8)
C38 0.052(10) 0.067(10) 0.049(9) 0.012(8) 0.008(8) 0.005(8)
N2 0.050(9) 0.072(10) 0.051(9) 0.007(8) 0.006(7) 0.007(8)
C39 0.043(8) 0.073(9) 0.048(8) 0.007(7) 0.010(6) 0.003(7)
C40 0.040(7) 0.070(8) 0.046(7) 0.007(7) 0.009(6) 0.000(7)
C30A 0.039(7) 0.044(8) 0.047(7) -0.006(6) 0.011(6) -0.001(6)
C31A 0.039(7) 0.043(8) 0.045(7) -0.007(6) 0.012(6) 0.000(6)
C33A 0.032(8) 0.057(9) 0.043(8) 0.009(7) 0.008(6) 0.000(8)
C34A 0.031(8) 0.056(10) 0.045(9) 0.010(8) 0.007(7) -0.001(9)
C36A 0.037(8) 0.066(9) 0.044(8) 0.006(7) 0.009(6) 0.001(7)
C37A 0.040(8) 0.069(9) 0.045(8) 0.007(7) 0.011(6) 0.001(7)
C38A 0.039(8) 0.072(9) 0.047(8) 0.006(8) 0.012(6) -0.001(7)
N2A 0.041(10) 0.076(11) 0.049(9) 0.003(8) 0.014(8) -0.003(9)
C39A 0.043(10) 0.073(11) 0.046(10) 0.002(9) 0.010(9) -0.003(9)
C40A 0.038(10) 0.069(11) 0.042(9) 0.004(8) 0.009(8) -0.001(8)

loop_
_atom_type_symbol
_atom_type_description
_atom_type_scat_dispersion_real
_atom_type_scat_dispersion_imag
_atom_type_scat_source
C C 0.0033 0.0016 'International Tables Vol C Tables 4.2.6.8 and 6.1.1.4'
H H 0.0000 0.0000 'International Tables Vol C Tables 4.2.6.8 and 6.1.1.4'
N N 0.0061 0.0033 'International Tables Vol C Tables 4.2.6.8 and 6.1.1.4'
O O 0.0106 0.0060 'International Tables Vol C Tables 4.2.6.8 and 6.1.1.4'
Dy Dy -0.1892 4.4098 'International Tables Vol C Tables 4.2.6.8 and 6.1.1.4'

loop_
_geom_angle_atom_site_label_1
_geom_angle_atom_site_label_2
_geom_angle_atom_site_label_3
_geom_angle
_geom_angle_site_symmetry_1
_geom_angle_site_symmetry_3
_geom_angle_publ_flag
O1 Dy1 O1 71.9(6) . 4_575 ?
O1 Dy1 O7 76.4(4) . 1_655 ?
O1 Dy1 O7 76.4(4) 4_575 1_655 ?
O1 Dy1 O12 137.9(3) . . ?
O1 Dy1 O12 137.9(3) 4_575 . ?
O7 Dy1 O12 130.5(5) 1_655 . ?
O1 Dy1 O6 119.1(4) . 1_655 ?
O1 Dy1 O6 119.1(4) 4_575 1_655 ?
O7 Dy1 O6 53.8(6) 1_655 1_655 ?
O12 Dy1 O6 76.7(5) . 1_655 ?
O1 Dy1 O11 144.3(4) . 4_675 ?
O1 Dy1 O11 72.4(4) 4_575 4_675 ?
O7 Dy1 O11 94.6(3) 1_655 4_675 ?
O12 Dy1 O11 73.5(3) . 4_675 ?
O6 Dy1 O11 78.6(3) 1_655 4_675 ?
O1 Dy1 O11 72.4(4) . 1_655 ?
O1 Dy1 O11 144.3(4) 4_575 1_655 ?
O7 Dy1 O11 94.6(3) 1_655 1_655 ?
O12 Dy1 O11 73.5(3) . 1_655 ?
O6 Dy1 O11 78.6(3) 1_655 1_655 ?
O11 Dy1 O11 143.3(5) 4_675 1_655 ?
O1 Dy1 O5 100.0(4) . 4_575 ?
O1 Dy1 O5 70.9(4) 4_575 4_575 ?
O7 Dy1 O5 146.4(4) 1_655 4_575 ?
O12 Dy1 O5 74.1(4) . 4_575 ?
O6 Dy1 O5 140.9(4) 1_655 4_575 ?
O11 Dy1 O5 68.6(4) 4_675 4_575 ?
O11 Dy1 O5 116.4(4) 1_655 4_575 ?
O1 Dy1 O5 70.9(4) . . ?
O1 Dy1 O5 100.0(4) 4_575 . ?
O7 Dy1 O5 146.4(4) 1_655 . ?
O12 Dy1 O5 74.1(4) . . ?
O6 Dy1 O5 140.9(4) 1_655 . ?
O11 Dy1 O5 116.4(4) 4_675 . ?
O11 Dy1 O5 68.6(4) 1_655 . ?
O5 Dy1 O5 50.5(5) 4_575 . ?
O1 Dy1 C21 98.0(5) . 1_655 ?
O1 Dy1 C21 98.0(5) 4_575 1_655 ?
O7 Dy1 C21 26.8(6) 1_655 1_655 ?
O12 Dy1 C21 103.7(5) . 1_655 ?
O6 Dy1 C21 27.0(6) 1_655 1_655 ?
O11 Dy1 C21 86.3(3) 4_675 1_655 ?
O11 Dy1 C21 86.3(3) 1_655 1_655 ?
O5 Dy1 C21 154.5(3) 4_575 1_655 ?
O5 Dy1 C21 154.5(3) . 1_655 ?
O1 Dy1 C14 85.2(4) . . ?
O1 Dy1 C14 85.2(4) 4_575 . ?
O7 Dy1 C14 157.1(6) 1_655 . ?
O12 Dy1 C14 72.3(5) . . ?
O6 Dy1 C14 149.1(5) 1_655 . ?
O11 Dy1 C14 92.5(3) 4_675 . ?
O11 Dy1 C14 92.5(3) 1_655 . ?
O5 Dy1 C14 25.2(2) 4_575 . ?
O5 Dy1 C14 25.2(2) . . ?
C21 Dy1 C14 176.1(6) 1_655 . ?
O2 Dy2 O5 76.4(4) . . ?
O2 Dy2 O9 131.7(5) . . ?
O5 Dy2 O9 94.6(4) . . ?
O2 Dy2 O3 143.6(4) . 1_556 ?
O5 Dy2 O3 74.7(5) . 1_556 ?
O9 Dy2 O3 72.4(6) . 1_556 ?
O2 Dy2 O10 77.7(4) . 1_655 ?
O5 Dy2 O10 119.9(4) . 1_655 ?
O9 Dy2 O10 141.1(4) . 1_655 ?
O3 Dy2 O10 98.2(6) 1_556 1_655 ?
O2 Dy2 O4 149.0(4) . 1_556 ?
O5 Dy2 O4 127.8(4) . 1_556 ?
O9 Dy2 O4 71.4(4) . 1_556 ?
O3 Dy2 O4 53.1(5) 1_556 1_556 ?
O10 Dy2 O4 73.1(4) 1_655 1_556 ?
O2 Dy2 N1 78.8(4) . 3_666 ?
O5 Dy2 N1 146.0(4) . 3_666 ?
O9 Dy2 N1 85.0(5) . 3_666 ?
O3 Dy2 N1 136.0(4) 1_556 3_666 ?
O10 Dy2 N1 76.1(4) 1_655 3_666 ?
O4 Dy2 N1 84.3(4) 1_556 3_666 ?
O2 Dy2 O8 79.6(4) . . ?
O5 Dy2 O8 78.4(4) . . ?
O9 Dy2 O8 52.2(5) . . ?
O3 Dy2 O8 115.1(5) 1_556 . ?
O10 Dy2 O8 145.8(4) 1_655 . ?
O4 Dy2 O8 120.6(4) 1_556 . ?
N1 Dy2 O8 74.6(5) 3_666 . ?
O2 Dy2 O11 76.2(4) . 1_655 ?
O5 Dy2 O11 69.6(4) . 1_655 ?
O9 Dy2 O11 145.0(5) . 1_655 ?
O3 Dy2 O11 73.3(5) 1_556 1_655 ?
O10 Dy2 O11 52.0(4) 1_655 1_655 ?
O4 Dy2 O11 93.5(4) 1_556 1_655 ?
N1 Dy2 O11 125.8(4) 3_666 1_655 ?
O8 Dy2 O11 143.5(4) . 1_655 ?
O2 Dy2 C8 160.9(5) . 1_556 ?
O5 Dy2 C8 101.4(5) . 1_556 ?
O9 Dy2 C8 67.1(5) . 1_556 ?
O3 Dy2 C8 26.8(5) 1_556 1_556 ?
O10 Dy2 C8 87.5(5) 1_655 1_556 ?
O4 Dy2 C8 26.5(5) 1_556 1_556 ?
N1 Dy2 C8 109.5(5) 3_666 1_556 ?
O8 Dy2 C8 118.9(5) . 1_556 ?
O11 Dy2 C8 85.2(4) 1_655 1_556 ?
O2 Dy2 C28 105.9(5) . . ?
O5 Dy2 C28 86.5(4) . . ?
O9 Dy2 C28 25.9(5) . . ?
O3 Dy2 C28 93.9(6) 1_556 . ?
O10 Dy2 C28 153.0(4) 1_655 . ?
O4 Dy2 C28 95.7(5) 1_556 . ?
N1 Dy2 C28 78.4(5) 3_666 . ?
O8 Dy2 C28 26.3(5) . . ?
O11 Dy2 C28 155.0(4) 1_655 . ?
C8 Dy2 C28 92.8(6) 1_556 . ?
O2 Dy2 C35 75.0(4) . 1_655 ?
O5 Dy2 C35 95.1(4) . 1_655 ?
O9 Dy2 C35 153.2(4) . 1_655 ?
O3 Dy2 C35 86.1(5) 1_556 1_655 ?
O10 Dy2 C35 25.6(4) 1_655 1_655 ?
O4 Dy2 C35 83.0(4) 1_556 1_655 ?
N1 Dy2 C35 100.5(4) 3_666 1_655 ?
O8 Dy2 C35 154.6(4) . 1_655 ?
O11 Dy2 C35 26.4(4) 1_655 1_655 ?
C8 Dy2 C35 86.4(5) 1_556 1_655 ?
C28 Dy2 C35 178.4(5) . 1_655 ?
C1 O1 Dy1 143.6(10) . . ?
C1 O2 Dy2 135.0(10) . . ?
C8 O3 Dy2 94.5(11) . 1_554 ?
C8 O4 Dy2 90.5(11) . 1_554 ?
C21 O6 Dy1 92.0(14) . 1_455 ?
C21 O7 Dy1 95.2(14) . 1_455 ?
C28 O8 Dy2 90.7(11) . . ?
C28 O9 Dy2 97.3(11) . . ?
C35 O10 Dy2 97.8(9) . 1_455 ?
C35 O11 Dy1 148.9(9) . 1_455 ?
C35 O11 Dy2 92.1(8) . 1_455 ?
Dy1 O11 Dy2 110.0(4) 1_455 1_455 ?
Dy1 O12 H12B 103.9 . . ?
Dy1 O12 H12B 103.9(2) . 4_575 ?
H12B O12 H12B 78.1 . 4_575 ?
C12 N1 C11 114.0(14) . . ?
C12 N1 Dy2 125.4(10) . 3_666 ?
C11 N1 Dy2 120.2(11) . 3_666 ?
O2 C1 O1 127.8(15) . . ?
O2 C1 C2 116.9(15) . . ?
O1 C1 C2 115.3(14) . . ?
C3 C2 C7 117.5(17) . . ?
C3 C2 C1 119.6(17) . . ?
C7 C2 C1 122.9(15) . . ?
C2 C3 C4 121(2) . . ?
C2 C3 H3 119.6 . . ?
C4 C3 H3 119.6 . . ?
C5 C4 C3 121(2) . . ?
C5 C4 H4 119.7 . . ?
C3 C4 H4 119.7 . . ?
C4 C5 C6 120.1(17) . . ?
C4 C5 C8 114.9(16) . . ?
C6 C5 C8 125.0(16) . . ?
C5 C6 C7 118.2(16) . . ?
C5 C6 C9 125.8(14) . . ?
C7 C6 C9 116.0(15) . . ?
C2 C7 C6 122.7(15) . . ?
C2 C7 H7 118.7 . . ?
C6 C7 H7 118.7 . . ?
O4 C8 O3 120.8(15) . . ?
O4 C8 C5 122.5(17) . . ?
O3 C8 C5 116.7(18) . . ?
O4 C8 Dy2 63.0(9) . 1_554 ?
O3 C8 Dy2 58.7(9) . 1_554 ?
C5 C8 Dy2 168.1(15) . 1_554 ?
C10 C9 C13 115.9(16) . . ?
C10 C9 C6 119.6(15) . . ?
C13 C9 C6 124.5(15) . . ?
C11 C10 C9 119.4(17) . . ?
C11 C10 H10 120.3 . . ?
C9 C10 H10 120.3 . . ?
N1 C11 C10 125.5(17) . . ?
N1 C11 H11 117.2 . . ?
C10 C11 H11 117.3 . . ?
N1 C12 C13 125.6(15) . . ?
N1 C12 H12 117.2 . . ?
C13 C12 H12 117.2 . . ?
C12 C13 C9 119.7(16) . . ?
C12 C13 H13 120.2 . . ?
C9 C13 H13 120.2 . . ?
O5 C14 O5 121(2) 4_575 . ?
O5 C14 C15 119.5(10) 4_575 . ?
O5 C14 C15 119.5(10) . . ?
O5 C14 Dy1 60.3(10) 4_575 . ?
O5 C14 Dy1 60.3(10) . . ?
C15 C14 Dy1 174.7(13) . . ?
C16 C15 C20 119.3(11) . . ?
C16 C15 C14 115.7(14) . . ?
C20 C15 C14 124.9(14) . . ?
C17 C18 C19 119.8(11) . . ?
C17 C18 C21 121.2(15) . . ?
C19 C18 C21 118.9(15) . . ?
O7 C21 O6 119(2) . . ?
O7 C21 C18 119.6(19) . . ?
O6 C21 C18 121.5(19) . . ?
O7 C21 Dy1 57.9(12) . 1_455 ?
O6 C21 Dy1 61.0(12) . 1_455 ?
C18 C21 Dy1 177.5(14) . 1_455 ?
C14 O5 Dy2 151.3(11) . . ?
C14 O5 Dy1 94.5(11) . . ?
Dy2 O5 Dy1 111.2(4) . . ?
C17 C16 C15 120.8(11) . . ?
C17 C16 H16 119.6 . . ?
C15 C16 H16 119.6 . . ?
C16 C17 C18 119.8(11) . . ?
C16 C17 H17 120.1 . . ?
C18 C17 H17 120.1 . . ?
C20 C19 C18 120.0(12) . . ?
C20 C19 H19 120.0 . . ?
C18 C19 H19 120.0 . . ?
C19 C20 C15 120.2(12) . . ?
C19 C20 C27 116.9(16) . . ?
C15 C20 C27 122.8(17) . . ?
C24 C23 C27 120.0 . . ?
C24 C23 H23 120.0 . . ?
C27 C23 H23 120.0 . . ?
N3 C24 C23 120.0 . . ?
N3 C24 H24 120.0 . . ?
C23 C24 H24 120.0 . . ?
C24 N3 C25 120.0 . . ?
C24 N3 H3A 120.0 . . ?
C25 N3 H3A 120.0 . . ?
N3 C25 C26 120.0 . . ?
N3 C25 H25 120.0 . . ?
C26 C25 H25 120.0 . . ?
C25 C26 C27 120.0 . . ?
C25 C26 H26 120.0 . . ?
C27 C26 H26 120.0 . . ?
C26 C27 C23 120.0 . . ?
C26 C27 C20 122.6(17) . . ?
C23 C27 C20 116.9(17) . . ?
O9 C28 O8 119.7(16) . . ?
O9 C28 C29 118.3(17) . . ?
O8 C28 C29 122.0(17) . . ?
O9 C28 Dy2 56.8(9) . . ?
O8 C28 Dy2 62.9(9) . . ?
C29 C28 Dy2 175.0(13) . . ?
C30A C29 C34A 119.3(10) . . ?
C34 C29 C30 117.6(11) . . ?
C30A C29 C28 122.9(15) . . ?
C34 C29 C28 120.5(13) . . ?
C34A C29 C28 117.8(15) . . ?
C30 C29 C28 120.4(13) . . ?
C31A C32 C33A 120.2(10) . . ?
C33 C32 C31 117.4(11) . . ?
C31A C32 C35 117.4(13) . . ?
C33 C32 C35 123.5(12) . . ?
C33A C32 C35 122.3(13) . . ?
C31 C32 C35 116.4(12) . . ?
O10 C35 O11 118.1(12) . . ?
O10 C35 C32 122.1(15) . . ?
O11 C35 C32 119.7(14) . . ?
O10 C35 Dy2 56.7(7) . 1_455 ?
O11 C35 Dy2 61.5(7) . 1_455 ?
C32 C35 Dy2 176.2(10) . 1_455 ?
C31 C30 C29 119.4(11) . . ?
C31 C30 H30 120.3 . . ?
C29 C30 H30 120.3 . . ?
C30 C31 C32 120.2(11) . . ?
C30 C31 H31 119.9 . . ?
C32 C31 H31 119.9 . . ?
C34 C33 C32 119.7(11) . . ?
C34 C33 C36 114.2(17) . . ?
C32 C33 C36 125.3(18) . . ?
C29 C34 C33 120.5(11) . . ?
C29 C34 H34 119.7 . . ?
C33 C34 H34 119.7 . . ?
C40 C36 C37 122(3) . . ?
C40 C36 C33 121(3) . . ?
C37 C36 C33 117(3) . . ?
C38 C37 C36 110(3) . . ?
C38 C37 H37 124.8 . . ?
C36 C37 H37 124.8 . . ?
C37 C38 N2 133(4) . . ?
C37 C38 H38 113.4 . . ?
N2 C38 H38 113.4 . . ?
C38 N2 C39 109(3) . . ?
C40 C39 N2 129(4) . . ?
C40 C39 H39 115.3 . . ?
N2 C39 H39 115.3 . . ?
C39 C40 C36 116(4) . . ?
C39 C40 H40 122.1 . . ?
C36 C40 H40 122.1 . . ?
C29 C30A C31A 120.3(12) . . ?
C29 C30A H30A 119.8 . . ?
C31A C30A H30A 119.8 . . ?
C32 C31A C30A 120.4(12) . . ?
C32 C31A H31A 119.8 . . ?
C30A C31A H31A 119.8 . . ?
C34A C33A C32 119.2(12) . . ?
C34A C33A C36A 117.9(19) . . ?
C32 C33A C36A 123(2) . . ?
C33A C34A C29 120.6(12) . . ?
C33A C34A H34A 119.7 . . ?
C29 C34A H34A 119.7 . . ?
C37A C36A C40A 119(5) . . ?
C37A C36A C33A 123(4) . . ?
C40A C36A C33A 118(4) . . ?
C36A C37A C38A 122(5) . . ?
C36A C37A H37A 119.2 . . ?
C38A C37A H37A 119.2 . . ?
N2A C38A C37A 125(5) . . ?
N2A C38A H38A 117.6 . . ?
C37A C38A H38A 117.6 . . ?
C39A N2A C38A 114(4) . . ?
N2A C39A C40A 126(5) . . ?
N2A C39A H39A 117.2 . . ?
C40A C39A H39A 117.2 . . ?
C36A C40A C39A 115(4) . . ?
C36A C40A H40A 122.7 . . ?
C39A C40A H40A 122.7 . . ?

loop_
_geom_bond_atom_site_label_1
_geom_bond_atom_site_label_2
_geom_bond_distance
_geom_bond_site_symmetry_2
_geom_bond_publ_flag
Dy1 O1 2.337(11) . ?
Dy1 O1 2.337(11) 4_575 ?
Dy1 O7 2.343(18) 1_655 ?
Dy1 O12 2.402(14) . ?
Dy1 O6 2.411(17) 1_655 ?
Dy1 O11 2.417(12) 4_675 ?
Dy1 O11 2.417(12) 1_655 ?
Dy1 O5 2.563(11) 4_575 ?
Dy1 O5 2.563(11) . ?
Dy1 C21 2.75(2) 1_655 ?
Dy1 C14 2.94(2) . ?
Dy2 O2 2.314(10) . ?
Dy2 O5 2.367(11) . ?
Dy2 O9 2.368(13) . ?
Dy2 O3 2.387(13) 1_556 ?
Dy2 O10 2.446(11) 1_655 ?
Dy2 O4 2.482(12) 1_556 ?
Dy2 N1 2.483(13) 3_666 ?
Dy2 O8 2.500(13) . ?
Dy2 O11 2.551(12) 1_655 ?
Dy2 C8 2.787(16) 1_556 ?
Dy2 C28 2.807(16) . ?
Dy2 C35 2.901(13) 1_655 ?
O1 C1 1.26(2) . ?
O2 C1 1.233(19) . ?
O3 C8 1.26(2) . ?
O4 C8 1.24(2) . ?
O6 C21 1.25(3) . ?
O7 C21 1.25(3) . ?
O8 C28 1.25(2) . ?
O9 C28 1.24(2) . ?
O10 C35 1.263(18) . ?
O11 C35 1.292(19) . ?
O12 H12B 0.8427 . ?
O12 H12B 0.8427 4_575 ?
N1 C12 1.34(2) . ?
N1 C11 1.35(2) . ?
C1 C2 1.50(2) . ?
C2 C3 1.39(3) . ?
C2 C7 1.39(2) . ?
C3 C4 1.40(3) . ?
C3 H3 0.9500 . ?
C4 C5 1.37(3) . ?
C4 H4 0.9500 . ?
C5 C6 1.40(2) . ?
C5 C8 1.52(2) . ?
C6 C7 1.40(2) . ?
C6 C9 1.48(2) . ?
C7 H7 0.9500 . ?
C9 C10 1.40(2) . ?
C9 C13 1.41(2) . ?
C10 C11 1.36(2) . ?
C10 H10 0.9500 . ?
C11 H11 0.9500 . ?
C12 C13 1.35(2) . ?
C12 H12 0.9500 . ?
C13 H13 0.9500 . ?
C14 O5 1.258(15) 4_575 ?
C14 O5 1.258(15) . ?
C14 C15 1.50(3) . ?
C15 C16 1.379(9) . ?
C15 C20 1.382(9) . ?
C18 C17 1.377(9) . ?
C18 C19 1.383(9) . ?
C18 C21 1.50(3) . ?
C16 C17 1.376(9) . ?
C16 H16 0.9500 . ?
C17 H17 0.9500 . ?
C19 C20 1.380(10) . ?
C19 H19 0.9500 . ?
C20 C27 1.56(2) . ?
C23 C24 1.3900 . ?
C23 C27 1.3900 . ?
C23 H23 0.9500 . ?
C24 N3 1.3900 . ?
C24 H24 0.9500 . ?
N3 C25 1.3900 . ?
N3 H3A 0.8800 . ?
C25 C26 1.3900 . ?
C25 H25 0.9500 . ?
C26 C27 1.3900 . ?
C26 H26 0.9500 . ?
C28 C29 1.514(19) . ?
C29 C30A 1.370(9) . ?
C29 C34 1.374(9) . ?
C29 C34A 1.389(9) . ?
C29 C30 1.390(9) . ?
C32 C31A 1.370(9) . ?
C32 C33 1.381(9) . ?
C32 C33A 1.384(10) . ?
C32 C31 1.387(9) . ?
C32 C35 1.490(17) . ?
C30 C31 1.380(10) . ?
C30 H30 0.9500 . ?
C31 H31 0.9500 . ?
C33 C34 1.378(10) . ?
C33 C36 1.51(4) . ?
C34 H34 0.9500 . ?
C36 C40 1.42(5) . ?
C36 C37 1.48(5) . ?
C37 C38 1.38(5) . ?
C37 H37 0.9500 . ?
C38 N2 1.39(5) . ?
C38 H38 0.9500 . ?
N2 C39 1.41(5) . ?
C39 C40 1.36(5) . ?
C39 H39 0.9500 . ?
C40 H40 0.9500 . ?
C30A C31A 1.375(10) . ?
C30A H30A 0.9500 . ?
C31A H31A 0.9500 . ?
C33A C34A 1.380(10) . ?
C33A C36A 1.67(5) . ?
C34A H34A 0.9500 . ?
C36A C37A 1.30(6) . ?
C36A C40A 1.37(7) . ?
C37A C38A 1.35(6) . ?
C37A H37A 0.9500 . ?
C38A N2A 1.34(6) . ?
C38A H38A 0.9500 . ?
N2A C39A 1.29(6) . ?
C39A C40A 1.46(6) . ?
C39A H39A 0.9500 . ?
C40A H40A 0.9500 . ?

loop_
_geom_torsion_atom_site_label_1
_geom_torsion_atom_site_label_2
_geom_torsion_atom_site_label_3
_geom_torsion_atom_site_label_4
_geom_torsion
_geom_torsion_site_symmetry_1
_geom_torsion_site_symmetry_2
_geom_torsion_site_symmetry_3
_geom_torsion_site_symmetry_4
_geom_torsion_publ_flag
Dy2 O2 C1 O1 0(3) . . . . ?
Dy2 O2 C1 C2 -178.8(11) . . . . ?
Dy1 O1 C1 O2 0(4) . . . . ?
Dy1 O1 C1 C2 178.7(13) . . . . ?
O2 C1 C2 C3 178(2) . . . . ?
O1 C1 C2 C3 -1(3) . . . . ?
O2 C1 C2 C7 -4(3) . . . . ?
O1 C1 C2 C7 177.9(18) . . . . ?
C7 C2 C3 C4 3(4) . . . . ?
C1 C2 C3 C4 -178(2) . . . . ?
C2 C3 C4 C5 -3(4) . . . . ?
C3 C4 C5 C6 0(4) . . . . ?
C3 C4 C5 C8 -179(2) . . . . ?
C4 C5 C6 C7 1(3) . . . . ?
C8 C5 C6 C7 -179.2(19) . . . . ?
C4 C5 C6 C9 -177(2) . . . . ?
C8 C5 C6 C9 2(3) . . . . ?
C3 C2 C7 C6 -2(3) . . . . ?
C1 C2 C7 C6 179.8(17) . . . . ?
C5 C6 C7 C2 -1(3) . . . . ?
C9 C6 C7 C2 177.8(17) . . . . ?
Dy2 O4 C8 O3 -10(2) 1_554 . . . ?
Dy2 O4 C8 C5 167.9(17) 1_554 . . . ?
Dy2 O3 C8 O4 11(2) 1_554 . . . ?
Dy2 O3 C8 C5 -167.5(15) 1_554 . . . ?
C4 C5 C8 O4 150(2) . . . . ?
C6 C5 C8 O4 -29(3) . . . . ?
C4 C5 C8 O3 -32(3) . . . . ?
C6 C5 C8 O3 149(2) . . . . ?
C4 C5 C8 Dy2 -96(7) . . . 1_554 ?
C6 C5 C8 Dy2 85(7) . . . 1_554 ?
C5 C6 C9 C10 133(2) . . . . ?
C7 C6 C9 C10 -45(2) . . . . ?
C5 C6 C9 C13 -46(3) . . . . ?
C7 C6 C9 C13 135.8(16) . . . . ?
C13 C9 C10 C11 2(2) . . . . ?
C6 C9 C10 C11 -177.6(15) . . . . ?
C12 N1 C11 C10 0(2) . . . . ?
Dy2 N1 C11 C10 172.2(14) 3_666 . . . ?
C9 C10 C11 N1 0(3) . . . . ?
C11 N1 C12 C13 -1(2) . . . . ?
Dy2 N1 C12 C13 -173.1(11) 3_666 . . . ?
N1 C12 C13 C9 3(2) . . . . ?
C10 C9 C13 C12 -3(2) . . . . ?
C6 C9 C13 C12 176.4(14) . . . . ?
O5 C14 C15 C16 -75.2(18) 4_575 . . . ?
O5 C14 C15 C16 111.1(16) . . . . ?
O5 C14 C15 C20 108.1(17) 4_575 . . . ?
O5 C14 C15 C20 -66(2) . . . . ?
Dy1 O7 C21 O6 0.000(7) 1_455 . . . ?
Dy1 O7 C21 C18 180.000(6) 1_455 . . . ?
Dy1 O6 C21 O7 0.000(6) 1_455 . . . ?
Dy1 O6 C21 C18 180.000(6) 1_455 . . . ?
C17 C18 C21 O7 161.7(9) . . . . ?
C19 C18 C21 O7 -20.9(11) . . . . ?
C17 C18 C21 O6 -18.3(9) . . . . ?
C19 C18 C21 O6 159.1(11) . . . . ?
O5 C14 O5 Dy2 154.2(11) 4_575 . . . ?
C15 C14 O5 Dy2 -32(3) . . . . ?
Dy1 C14 O5 Dy2 154(2) . . . . ?
O5 C14 O5 Dy1 0.2(19) 4_575 . . . ?
C15 C14 O5 Dy1 173.9(15) . . . . ?
C20 C15 C16 C17 -0.6(8) . . . . ?
C14 C15 C16 C17 -177.5(6) . . . . ?
C15 C16 C17 C18 -1.4(8) . . . . ?
C19 C18 C17 C16 3.7(16) . . . . ?
C21 C18 C17 C16 -178.9(6) . . . . ?
C17 C18 C19 C20 -4(2) . . . . ?
C21 C18 C19 C20 178.5(13) . . . . ?
C18 C19 C20 C15 2(2) . . . . ?
C18 C19 C20 C27 178(2) . . . . ?
C16 C15 C20 C19 0.2(18) . . . . ?
C14 C15 C20 C19 176.8(13) . . . . ?
C16 C15 C20 C27 -175.8(19) . . . . ?
C14 C15 C20 C27 1(2) . . . . ?
C27 C23 C24 N3 0.0 . . . . ?
C23 C24 N3 C25 0.0 . . . . ?
C24 N3 C25 C26 0.0 . . . . ?
N3 C25 C26 C27 0.0 . . . . ?
C25 C26 C27 C23 0.0 . . . . ?
C25 C26 C27 C20 171(2) . . . . ?
C24 C23 C27 C26 0.0 . . . . ?
C24 C23 C27 C20 -172(2) . . . . ?
C19 C20 C27 C26 -41(3) . . . . ?
C15 C20 C27 C26 135.4(17) . . . . ?
C19 C20 C27 C23 131.0(18) . . . . ?
C15 C20 C27 C23 -53(3) . . . . ?
Dy2 O9 C28 O8 -1(2) . . . . ?
Dy2 O9 C28 C29 179.0(14) . . . . ?
Dy2 O8 C28 O9 1.2(19) . . . . ?
Dy2 O8 C28 C29 -179.0(16) . . . . ?
O9 C28 C29 C30A -155(3) . . . . ?
O8 C28 C29 C30A 25(4) . . . . ?
O9 C28 C29 C34 -27(3) . . . . ?
O8 C28 C29 C34 154(2) . . . . ?
O9 C28 C29 C34A 27(3) . . . . ?
O8 C28 C29 C34A -152(3) . . . . ?
O9 C28 C29 C30 168(2) . . . . ?
O8 C28 C29 C30 -12(3) . . . . ?
Dy2 O10 C35 O11 2.1(14) 1_455 . . . ?
Dy2 O10 C35 C32 -175.7(11) 1_455 . . . ?
Dy1 O11 C35 O10 -138.3(15) 1_455 . . . ?
Dy2 O11 C35 O10 -2.0(13) 1_455 . . . ?
Dy1 O11 C35 C32 40(3) 1_455 . . . ?
Dy2 O11 C35 C32 175.8(11) 1_455 . . . ?
Dy1 O11 C35 Dy2 -136.2(18) 1_455 . . 1_455 ?
C31A C32 C35 O10 69(3) . . . . ?
C33 C32 C35 O10 -56(3) . . . . ?
C33A C32 C35 O10 -115(3) . . . . ?
C31 C32 C35 O10 104(2) . . . . ?
C31A C32 C35 O11 -109(3) . . . . ?
C33 C32 C35 O11 126(2) . . . . ?
C33A C32 C35 O11 67(3) . . . . ?
C31 C32 C35 O11 -73(2) . . . . ?
C34 C29 C30 C31 19(4) . . . . ?
C28 C29 C30 C31 -175(3) . . . . ?
C29 C30 C31 C32 -2(5) . . . . ?
C33 C32 C31 C30 -17(4) . . . . ?
C35 C32 C31 C30 -179(3) . . . . ?
C31 C32 C33 C34 19(4) . . . . ?
C35 C32 C33 C34 180(3) . . . . ?
C31 C32 C33 C36 -171(3) . . . . ?
C35 C32 C33 C36 -11(5) . . . . ?
C30 C29 C34 C33 -17(4) . . . . ?
C28 C29 C34 C33 177(3) . . . . ?
C32 C33 C34 C29 -2(5) . . . . ?
C36 C33 C34 C29 -173(3) . . . . ?
C34 C33 C36 C40 133(4) . . . . ?
C32 C33 C36 C40 -37(5) . . . . ?
C34 C33 C36 C37 -50(5) . . . . ?
C32 C33 C36 C37 140(3) . . . . ?
C40 C36 C37 C38 -6(5) . . . . ?
C33 C36 C37 C38 177(3) . . . . ?
C36 C37 C38 N2 9(6) . . . . ?
C37 C38 N2 C39 -7(6) . . . . ?
C38 N2 C39 C40 2(6) . . . . ?
N2 C39 C40 C36 -1(6) . . . . ?
C37 C36 C40 C39 3(5) . . . . ?
C33 C36 C40 C39 -180(3) . . . . ?
C34A C29 C30A C31A 2(6) . . . . ?
C28 C29 C30A C31A -176(3) . . . . ?
C33A C32 C31A C30A 3(6) . . . . ?
C35 C32 C31A C30A 179(4) . . . . ?
C29 C30A C31A C32 -3(7) . . . . ?
C31A C32 C33A C34A -2(5) . . . . ?
C35 C32 C33A C34A -178(3) . . . . ?
C31A C32 C33A C36A -178(4) . . . . ?
C35 C32 C33A C36A 6(5) . . . . ?
C32 C33A C34A C29 1(6) . . . . ?
C36A C33A C34A C29 177(3) . . . . ?
C30A C29 C34A C33A -1(6) . . . . ?
C28 C29 C34A C33A 177(3) . . . . ?
C34A C33A C36A C37A -132(5) . . . . ?
C32 C33A C36A C37A 44(6) . . . . ?
C34A C33A C36A C40A 49(6) . . . . ?
C32 C33A C36A C40A -135(4) . . . . ?
C40A C36A C37A C38A -5(8) . . . . ?
C33A C36A C37A C38A 176(4) . . . . ?
C36A C37A C38A N2A 4(8) . . . . ?
C37A C38A N2A C39A 0(7) . . . . ?
C38A N2A C39A C40A -3(7) . . . . ?
C37A C36A C40A C39A 2(7) . . . . ?
C33A C36A C40A C39A -179(4) . . . . ?
N2A C39A C40A C36A 2(7) . . . . ?
